data_7102182
loop_
_publ_author_name
'Tian, Guoxin'
'Rao, Linfeng'
'Oliver, Allen'

_publ_section_title
;
 Symmetry and optical spectra: a "silent" 1 : 2 Np(V)-oxydiacetate
 complex.
;
_journal_issue 40
_journal_name_full 'Chemical communications (Cambridge, England)'
_journal_page_first 4119
_journal_page_last 4121
_journal_paper_doi 10.1039/b706825e
_journal_year 2007
_chemical_formula_moiety 'C8 H8 O12 Np, Na3, 2(H2 O)'
_chemical_formula_sum 'C8 H16 Na3 Np O16'
_chemical_formula_weight 674.18
_chemical_name_systematic
;
?
;
_space_group_IT_number 2
_symmetry_cell_setting triclinic
_symmetry_space_group_name_Hall '-P 1'
_symmetry_space_group_name_H-M 'P -1'
_atom_sites_solution_hydrogens geom
_atom_sites_solution_primary direct
_atom_sites_solution_secondary difmap
_audit_creation_method SHELXL-97
_cell_angle_alpha 67.888(6)
_cell_angle_beta 87.284(7)
_cell_angle_gamma 67.771(5)
_cell_formula_units_Z 1
_cell_length_a 7.256(2)
_cell_length_b 7.399(2)
_cell_length_c 9.699(3)
_cell_measurement_reflns_used 2222
_cell_measurement_temperature 223(2)
_cell_measurement_theta_max 29.23
_cell_measurement_theta_min 2.48
_cell_volume 443.8(2)
_computing_cell_refinement 'SAINT v7.06 (Bruker AXS Inc, 2005)'
_computing_data_collection 'APEX-2 v1.0.27 (Bruker AXS Inc, 2005)'
_computing_data_reduction 'SAINT v7.06 (Bruker AXS Inc 2005)'
_computing_structure_refinement 'SHELXL-97 (Sheldrick, 1997)'
_computing_structure_solution 'SHELXS-97 (Sheldrick, 1990)'
_diffrn_ambient_temperature 223(2)
_diffrn_detector_area_resol_mean 36.23
_diffrn_measured_fraction_theta_full 0.952
_diffrn_measured_fraction_theta_max 0.952
_diffrn_measurement_device_type 'Bruker, PLlatinum 200'
_diffrn_measurement_method \w/2\q-scans
_diffrn_radiation_monochromator 'channel-cut Si-<111> crystal'
_diffrn_radiation_source synchrotron
_diffrn_radiation_type synchrotron
_diffrn_radiation_wavelength 0.77500
_diffrn_reflns_av_R_equivalents 0.0365
_diffrn_reflns_av_sigmaI/netI 0.0549
_diffrn_reflns_limit_h_max 9
_diffrn_reflns_limit_h_min -8
_diffrn_reflns_limit_k_max 8
_diffrn_reflns_limit_k_min -9
_diffrn_reflns_limit_l_max 11
_diffrn_reflns_limit_l_min -12
_diffrn_reflns_number 3040
_diffrn_reflns_theta_full 29.23
_diffrn_reflns_theta_max 29.23
_diffrn_reflns_theta_min 2.49
_diffrn_standards_decay_% 0
_diffrn_standards_interval_count 0
_diffrn_standards_interval_time 0
_diffrn_standards_number 0
_exptl_absorpt_coefficient_mu 6.010
_exptl_absorpt_correction_T_max 0.7532
_exptl_absorpt_correction_T_min 0.6784
_exptl_absorpt_correction_type multi-scan
_exptl_absorpt_process_details 'Sheldrik, 2005'
_exptl_crystal_colour blue
_exptl_crystal_density_diffrn 2.523
_exptl_crystal_density_method 'not measured'
_exptl_crystal_description block
_exptl_crystal_F_000 318
_exptl_crystal_size_max 0.07
_exptl_crystal_size_mid 0.06
_exptl_crystal_size_min 0.05
_refine_diff_density_max 2.687
_refine_diff_density_min -2.478
_refine_diff_density_rms 0.223
_refine_ls_extinction_method none
_refine_ls_goodness_of_fit_ref 1.091
_refine_ls_hydrogen_treatment mixed
_refine_ls_matrix_type full
_refine_ls_number_parameters 142
_refine_ls_number_reflns 1766
_refine_ls_number_restraints 4
_refine_ls_restrained_S_all 1.090
_refine_ls_R_factor_all 0.0302
_refine_ls_R_factor_gt 0.0302
_refine_ls_shift/su_max 0.000
_refine_ls_shift/su_mean 0.000
_refine_ls_structure_factor_coef Fsqd
_refine_ls_weighting_details 'calc w=1/[\s^2^(Fo^2^)+(0.0067P)^2^+4.3565P] where P=(Fo^2^+2Fc^2^)/3'
_refine_ls_weighting_scheme calc
_refine_ls_wR_factor_gt 0.0779
_refine_ls_wR_factor_ref 0.0779
_reflns_number_gt 1766
_reflns_number_total 1766
_reflns_threshold_expression >2sigma(I)
_cod_data_source_file b706825e.txt
_cod_data_source_block npoda
_cod_database_code 7102182

loop_
_symmetry_equiv_pos_as_xyz
'x, y, z'
'-x, -y, -z'

loop_
_atom_site_label
_atom_site_type_symbol
_atom_site_fract_x
_atom_site_fract_y
_atom_site_fract_z
_atom_site_U_iso_or_equiv
_atom_site_adp_type
_atom_site_occupancy
_atom_site_symmetry_multiplicity
_atom_site_calc_flag
_atom_site_refinement_flags
Np1 Np 0.5000 0.5000 0.5000 0.01146(12) Uani 1 2 d S
Na1 Na 0.7943(4) 0.9919(4) 0.8695(3) 0.0215(6) Uani 1 1 d .
Na2 Na 1.0000 0.5000 1.0000 0.0196(8) Uani 1 2 d S
O1 O 0.7397(7) 0.5329(8) 0.3008(6) 0.0214(10) Uani 1 1 d .
O2 O 0.8831(8) 0.7232(8) 0.1274(6) 0.0248(11) Uani 1 1 d .
O3 O 0.7270(7) 0.7158(8) 0.4800(5) 0.0206(10) Uani 1 1 d .
O4 O 0.5350(7) 0.6254(8) 0.7082(6) 0.0215(10) Uani 1 1 d .
O5 O 0.6754(7) 0.7492(8) 0.8353(5) 0.0191(10) Uani 1 1 d .
O6 O 0.6932(7) 0.2448(7) 0.6206(5) 0.0192(10) Uani 1 1 d .
O10 O 1.1176(7) 0.7559(8) 0.8497(6) 0.0208(10) Uani 1 1 d D
H10A H 1.164(12) 0.709(14) 0.785(7) 0.025 Uiso 1 1 d D
H10B H 1.198(10) 0.769(14) 0.900(9) 0.025 Uiso 1 1 d D
O11 O 0.6054(7) 1.2493(8) 0.9625(6) 0.0213(10) Uani 1 1 d D
H11A H 0.587(13) 1.358(8) 0.888(6) 0.026 Uiso 1 1 d D
H11B H 0.513(9) 1.243(14) 1.016(8) 0.026 Uiso 1 1 d D
C1 C 0.8106(9) 0.6743(10) 0.2499(7) 0.0142(12) Uani 1 1 d .
C2 C 0.8144(10) 0.7922(12) 0.3479(8) 0.0199(14) Uani 1 1 d .
H2A H 0.9528 0.7688 0.3737 0.024 Uiso 1 1 calc R
H2B H 0.7389 0.9446 0.2941 0.024 Uiso 1 1 calc R
C3 C 0.7520(10) 0.7964(11) 0.5866(7) 0.0175(13) Uani 1 1 d .
H3A H 0.6951 0.9516 0.5422 0.021 Uiso 1 1 calc R
H3B H 0.8947 0.7477 0.6180 0.021 Uiso 1 1 calc R
C4 C 0.6456(9) 0.7176(10) 0.7204(7) 0.0152(12) Uani 1 1 d .

loop_
_atom_site_aniso_label
_atom_site_aniso_U_11
_atom_site_aniso_U_22
_atom_site_aniso_U_33
_atom_site_aniso_U_23
_atom_site_aniso_U_13
_atom_site_aniso_U_12
Np1 0.01432(17) 0.00953(17) 0.00933(17) -0.00311(12) -0.00146(10) -0.00360(12)
Na1 0.0274(14) 0.0157(13) 0.0182(13) -0.0060(11) -0.0012(11) -0.0052(11)
Na2 0.0267(19) 0.0165(19) 0.0163(18) -0.0065(16) 0.0027(14) -0.0089(15)
O1 0.026(2) 0.025(3) 0.018(2) -0.012(2) 0.0072(19) -0.012(2)
O2 0.031(3) 0.019(3) 0.022(3) -0.009(2) 0.006(2) -0.007(2)
O3 0.031(3) 0.028(3) 0.017(2) -0.014(2) 0.0071(19) -0.021(2)
O4 0.029(2) 0.026(3) 0.017(2) -0.011(2) 0.0049(19) -0.016(2)
O5 0.025(2) 0.025(3) 0.014(2) -0.010(2) 0.0008(18) -0.013(2)
O6 0.022(2) 0.011(2) 0.019(2) -0.0038(19) -0.0059(18) -0.0024(18)
O10 0.021(2) 0.024(3) 0.022(3) -0.012(2) 0.0040(19) -0.011(2)
O11 0.023(2) 0.019(3) 0.014(2) 0.000(2) 0.0027(18) -0.006(2)
C1 0.015(3) 0.014(3) 0.007(3) 0.000(2) 0.003(2) -0.002(2)
C2 0.025(3) 0.023(4) 0.013(3) -0.005(3) 0.007(3) -0.014(3)
C3 0.022(3) 0.020(3) 0.016(3) -0.009(3) 0.004(2) -0.012(3)
C4 0.015(3) 0.016(3) 0.012(3) -0.004(2) -0.003(2) -0.005(2)

loop_
_atom_type_symbol
_atom_type_description
_atom_type_scat_dispersion_real
_atom_type_scat_dispersion_imag
_atom_type_scat_source
C C 0.0043 0.0021 'International Tables Vol C Tables 4.2.6.8 and 6.1.1.4'
H H 0.0000 0.0000 'International Tables Vol C Tables 4.2.6.8 and 6.1.1.4'
O O 0.0139 0.0076 'International Tables Vol C Tables 4.2.6.8 and 6.1.1.4'
Na Na 0.0439 0.0308 'International Tables Vol C Tables 4.2.6.8 and 6.1.1.4'
Np Np -6.8138 4.9109 'International Tables Vol C Tables 4.2.6.8 and 6.1.1.4'

loop_
_geom_angle_atom_site_label_1
_geom_angle_atom_site_label_2
_geom_angle_atom_site_label_3
_geom_angle
_geom_angle_site_symmetry_1
_geom_angle_site_symmetry_3
O6 Np1 O6 180.0 2_666 .
O6 Np1 O1 90.6(2) 2_666 .
O6 Np1 O1 89.4(2) . .
O6 Np1 O1 89.4(2) 2_666 2_666
O6 Np1 O1 90.6(2) . 2_666
O1 Np1 O1 180.0 . 2_666
O6 Np1 O4 85.17(19) 2_666 2_666
O6 Np1 O4 94.83(19) . 2_666
O1 Np1 O4 63.27(16) . 2_666
O1 Np1 O4 116.72(16) 2_666 2_666
O6 Np1 O4 94.83(19) 2_666 .
O6 Np1 O4 85.17(19) . .
O1 Np1 O4 116.73(16) . .
O1 Np1 O4 63.28(16) 2_666 .
O4 Np1 O4 180.0 2_666 .
O6 Np1 O3 85.96(19) 2_666 .
O6 Np1 O3 94.04(19) . .
O1 Np1 O3 58.86(15) . .
O1 Np1 O3 121.14(15) 2_666 .
O4 Np1 O3 121.22(15) 2_666 .
O4 Np1 O3 58.78(15) . .
O6 Np1 O3 94.04(19) 2_666 2_666
O6 Np1 O3 85.96(19) . 2_666
O1 Np1 O3 121.14(15) . 2_666
O1 Np1 O3 58.86(15) 2_666 2_666
O4 Np1 O3 58.78(15) 2_666 2_666
O4 Np1 O3 121.22(15) . 2_666
O3 Np1 O3 180.0 . 2_666
O6 Np1 Na1 20.22(16) 2_666 2_676
O6 Np1 Na1 159.78(16) . 2_676
O1 Np1 Na1 71.45(12) . 2_676
O1 Np1 Na1 108.55(12) 2_666 2_676
O4 Np1 Na1 71.24(12) 2_666 2_676
O4 Np1 Na1 108.76(12) . 2_676
O3 Np1 Na1 81.63(12) . 2_676
O3 Np1 Na1 98.37(12) 2_666 2_676
O6 Np1 Na1 159.78(16) 2_666 1_545
O6 Np1 Na1 20.22(16) . 1_545
O1 Np1 Na1 108.55(12) . 1_545
O1 Np1 Na1 71.45(12) 2_666 1_545
O4 Np1 Na1 108.76(12) 2_666 1_545
O4 Np1 Na1 71.24(12) . 1_545
O3 Np1 Na1 98.37(12) . 1_545
O3 Np1 Na1 81.63(12) 2_666 1_545
Na1 Np1 Na1 180.0 2_676 1_545
O11 Na1 O6 90.79(19) . 1_565
O11 Na1 O10 147.6(2) . .
O6 Na1 O10 102.2(2) 1_565 .
O11 Na1 O5 123.3(2) . .
O6 Na1 O5 95.40(19) 1_565 .
O10 Na1 O5 85.29(19) . .
O11 Na1 O2 89.34(19) . 1_556
O6 Na1 O2 176.7(2) 1_565 1_556
O10 Na1 O2 79.35(19) . 1_556
O5 Na1 O2 81.80(19) . 1_556
O11 Na1 Na2 135.57(17) . .
O6 Na1 Na2 131.88(16) 1_565 .
O10 Na1 Na2 48.13(13) . .
O5 Na1 Na2 52.56(13) . .
O2 Na1 Na2 47.30(13) 1_556 .
O11 Na1 Np1 76.39(14) . 1_565
O6 Na1 Np1 15.60(12) 1_565 1_565
O10 Na1 Np1 117.64(16) . 1_565
O5 Na1 Np1 98.19(14) . 1_565
O2 Na1 Np1 162.99(16) 1_556 1_565
Na2 Na1 Np1 143.57(9) . 1_565
O11 Na1 Na1 75.89(15) . 2_777
O6 Na1 Na1 119.58(18) 1_565 2_777
O10 Na1 Na1 71.85(15) . 2_777
O5 Na1 Na1 141.08(18) . 2_777
O2 Na1 Na1 63.61(15) 1_556 2_777
Na2 Na1 Na1 89.42(9) . 2_777
Np1 Na1 Na1 120.16(11) 1_565 2_777
O11 Na1 H11A 18.0(10) . .
O6 Na1 H11A 73.6(12) 1_565 .
O10 Na1 H11A 145.7(18) . .
O5 Na1 H11A 128.7(19) . .
O2 Na1 H11A 106.8(11) 1_556 .
Na2 Na1 H11A 153.5(10) . .
Np1 Na1 H11A 60.0(13) 1_565 .
Na1 Na1 H11A 80.8(19) 2_777 .
O2 Na2 O2 180.0 2_766 1_556
O2 Na2 O10 96.50(18) 2_766 .
O2 Na2 O10 83.50(18) 1_556 .
O2 Na2 O10 83.50(18) 2_766 2_767
O2 Na2 O10 96.50(18) 1_556 2_767
O10 Na2 O10 180.0 . 2_767
O2 Na2 O5 97.86(17) 2_766 .
O2 Na2 O5 82.14(17) 1_556 .
O10 Na2 O5 83.51(16) . .
O10 Na2 O5 96.49(17) 2_767 .
O2 Na2 O5 82.14(17) 2_766 2_767
O2 Na2 O5 97.86(17) 1_556 2_767
O10 Na2 O5 96.49(17) . 2_767
O10 Na2 O5 83.50(16) 2_767 2_767
O5 Na2 O5 180.0 . 2_767
O2 Na2 Na1 128.52(14) 2_766 .
O2 Na2 Na1 51.48(14) 1_556 .
O10 Na2 Na1 49.51(13) . .
O10 Na2 Na1 130.49(13) 2_767 .
O5 Na2 Na1 48.91(12) . .
O5 Na2 Na1 131.09(12) 2_767 .
O2 Na2 Na1 51.48(14) 2_766 2_767
O2 Na2 Na1 128.52(14) 1_556 2_767
O10 Na2 Na1 130.49(13) . 2_767
O10 Na2 Na1 49.51(13) 2_767 2_767
O5 Na2 Na1 131.09(12) . 2_767
O5 Na2 Na1 48.91(12) 2_767 2_767
Na1 Na2 Na1 180.0 . 2_767
O2 Na2 H10A 78.5(11) 2_766 .
O2 Na2 H10A 101.5(11) 1_556 .
O10 Na2 H10A 18.0(11) . .
O10 Na2 H10A 162.0(11) 2_767 .
O5 Na2 H10A 84.8(19) . .
O5 Na2 H10A 95.2(19) 2_767 .
Na1 Na2 H10A 62.8(15) . .
Na1 Na2 H10A 117.2(15) 2_767 .
C1 O1 Np1 127.3(4) . .
C1 O2 Na2 123.3(4) . 1_554
C1 O2 Na1 140.9(4) . 1_554
Na2 O2 Na1 81.22(18) 1_554 1_554
C2 O3 C3 111.5(5) . .
C2 O3 Np1 122.4(4) . .
C3 O3 Np1 125.5(4) . .
C4 O4 Np1 129.1(4) . .
C4 O5 Na1 132.1(4) . .
C4 O5 Na2 116.5(4) . .
Na1 O5 Na2 78.52(15) . .
Np1 O6 Na1 144.2(3) . 1_545
Na2 O10 Na1 82.35(17) . .
Na2 O10 H10A 101(6) . .
Na1 O10 H10A 133(6) . .
Na2 O10 H10B 111(6) . .
Na1 O10 H10B 105(6) . .
H10A O10 H10B 116(9) . .
Na1 O11 H11A 100(6) . .
Na1 O11 H11B 125(6) . .
H11A O11 H11B 119(9) . .
O2 C1 O1 126.2(6) . .
O2 C1 C2 116.8(6) . .
O1 C1 C2 117.0(5) . .
O3 C2 C1 108.5(5) . .
O3 C2 H2A 110.0 . .
C1 C2 H2A 110.0 . .
O3 C2 H2B 110.0 . .
C1 C2 H2B 110.0 . .
H2A C2 H2B 108.4 . .
O3 C3 C4 108.3(5) . .
O3 C3 H3A 110.0 . .
C4 C3 H3A 110.0 . .
O3 C3 H3B 110.0 . .
C4 C3 H3B 110.0 . .
H3A C3 H3B 108.4 . .
O5 C4 O4 125.5(6) . .
O5 C4 C3 116.9(6) . .
O4 C4 C3 117.5(6) . .

loop_
_geom_bond_atom_site_label_1
_geom_bond_atom_site_label_2
_geom_bond_distance
_geom_bond_site_symmetry_2
Np1 O6 1.841(5) 2_666
Np1 O6 1.841(5) .
Np1 O1 2.543(5) .
Np1 O1 2.543(5) 2_666
Np1 O4 2.577(5) 2_666
Np1 O4 2.577(5) .
Np1 O3 2.650(5) .
Np1 O3 2.650(5) 2_666
Np1 Na1 4.005(3) 2_676
Np1 Na1 4.005(3) 1_545
Na1 O11 2.350(6) .
Na1 O6 2.365(6) 1_565
Na1 O10 2.387(6) .
Na1 O5 2.392(5) .
Na1 O2 2.463(6) 1_556
Na1 Na2 3.111(3) .
Na1 Np1 4.005(3) 1_565
Na1 Na1 4.069(6) 2_777
Na1 H11A 2.63(8) .
Na2 O2 2.313(5) 2_766
Na2 O2 2.313(5) 1_556
Na2 O10 2.337(5) .
Na2 O10 2.337(5) 2_767
Na2 O5 2.520(5) .
Na2 O5 2.520(5) 2_767
Na2 Na1 3.111(3) 2_767
Na2 H10A 2.63(8) .
O1 C1 1.264(8) .
O2 C1 1.257(8) .
O2 Na2 2.313(5) 1_554
O2 Na1 2.463(6) 1_554
O3 C2 1.418(8) .
O3 C3 1.422(8) .
O4 C4 1.267(8) .
O5 C4 1.265(8) .
O6 Na1 2.365(6) 1_545
O10 H10A 0.83(2) .
O10 H10B 0.83(2) .
O11 H11A 0.82(2) .
O11 H11B 0.83(2) .
C1 C2 1.520(9) .
C2 H2A 0.9800 .
C2 H2B 0.9800 .
C3 C4 1.515(9) .
C3 H3A 0.9800 .
C3 H3B 0.9800 .

loop_
_geom_torsion_atom_site_label_1
_geom_torsion_atom_site_label_2
_geom_torsion_atom_site_label_3
_geom_torsion_atom_site_label_4
_geom_torsion
_geom_torsion_site_symmetry_1
_geom_torsion_site_symmetry_4
O11 Na1 Na2 O2 164.5(3) . 2_766
O6 Na1 Na2 O2 4.3(3) 1_565 2_766
O10 Na1 Na2 O2 -60.7(2) . 2_766
O5 Na1 Na2 O2 62.5(2) . 2_766
O2 Na1 Na2 O2 180.0 1_556 2_766
Np1 Na1 Na2 O2 19.8(2) 1_565 2_766
Na1 Na1 Na2 O2 -126.54(18) 2_777 2_766
O11 Na1 Na2 O2 -15.5(3) . 1_556
O6 Na1 Na2 O2 -175.7(3) 1_565 1_556
O10 Na1 Na2 O2 119.3(2) . 1_556
O5 Na1 Na2 O2 -117.5(2) . 1_556
Np1 Na1 Na2 O2 -160.2(2) 1_565 1_556
Na1 Na1 Na2 O2 53.46(18) 2_777 1_556
O11 Na1 Na2 O10 -134.8(3) . .
O6 Na1 Na2 O10 65.0(3) 1_565 .
O5 Na1 Na2 O10 123.2(2) . .
O2 Na1 Na2 O10 -119.3(2) 1_556 .
Np1 Na1 Na2 O10 80.5(2) 1_565 .
Na1 Na1 Na2 O10 -65.85(18) 2_777 .
O11 Na1 Na2 O10 45.2(3) . 2_767
O6 Na1 Na2 O10 -115.0(3) 1_565 2_767
O10 Na1 Na2 O10 180.0 . 2_767
O5 Na1 Na2 O10 -56.8(2) . 2_767
O2 Na1 Na2 O10 60.7(2) 1_556 2_767
Np1 Na1 Na2 O10 -99.5(2) 1_565 2_767
Na1 Na1 Na2 O10 114.15(18) 2_777 2_767
O11 Na1 Na2 O5 102.0(3) . .
O6 Na1 Na2 O5 -58.2(2) 1_565 .
O10 Na1 Na2 O5 -123.2(2) . .
O2 Na1 Na2 O5 117.5(2) 1_556 .
Np1 Na1 Na2 O5 -42.67(18) 1_565 .
Na1 Na1 Na2 O5 170.99(19) 2_777 .
O11 Na1 Na2 O5 -78.0(3) . 2_767
O6 Na1 Na2 O5 121.8(2) 1_565 2_767
O10 Na1 Na2 O5 56.8(2) . 2_767
O5 Na1 Na2 O5 180.0 . 2_767
O2 Na1 Na2 O5 -62.5(2) 1_556 2_767
Np1 Na1 Na2 O5 137.33(18) 1_565 2_767
Na1 Na1 Na2 O5 -9.01(19) 2_777 2_767
O11 Na1 Na2 Na1 -50(65) . 2_767
O6 Na1 Na2 Na1 150(65) 1_565 2_767
O10 Na1 Na2 Na1 85(65) . 2_767
O5 Na1 Na2 Na1 -152(65) . 2_767
O2 Na1 Na2 Na1 -35(65) 1_556 2_767
Np1 Na1 Na2 Na1 165(65) 1_565 2_767
Na1 Na1 Na2 Na1 19(65) 2_777 2_767
O6 Np1 O1 C1 62.6(5) 2_666 .
O6 Np1 O1 C1 -117.4(5) . .
O1 Np1 O1 C1 142(14) 2_666 .
O4 Np1 O1 C1 146.8(6) 2_666 .
O4 Np1 O1 C1 -33.2(6) . .
O3 Np1 O1 C1 -22.3(5) . .
O3 Np1 O1 C1 157.7(5) 2_666 .
Na1 Np1 O1 C1 69.0(5) 2_676 .
Na1 Np1 O1 C1 -111.0(5) 1_545 .
O6 Np1 O3 C2 -73.6(5) 2_666 .
O6 Np1 O3 C2 106.4(5) . .
O1 Np1 O3 C2 19.6(5) . .
O1 Np1 O3 C2 -160.4(5) 2_666 .
O4 Np1 O3 C2 8.3(5) 2_666 .
O4 Np1 O3 C2 -171.7(5) . .
O3 Np1 O3 C2 28(73) 2_666 .
Na1 Np1 O3 C2 -53.7(5) 2_676 .
Na1 Np1 O3 C2 126.3(5) 1_545 .
O6 Np1 O3 C3 96.4(5) 2_666 .
O6 Np1 O3 C3 -83.6(5) . .
O1 Np1 O3 C3 -170.4(5) . .
O1 Np1 O3 C3 9.6(5) 2_666 .
O4 Np1 O3 C3 178.3(5) 2_666 .
O4 Np1 O3 C3 -1.7(5) . .
O3 Np1 O3 C3 -162(73) 2_666 .
Na1 Np1 O3 C3 116.3(5) 2_676 .
Na1 Np1 O3 C3 -63.7(5) 1_545 .
O6 Np1 O4 C4 -87.1(6) 2_666 .
O6 Np1 O4 C4 92.9(6) . .
O1 Np1 O4 C4 6.1(6) . .
O1 Np1 O4 C4 -173.9(6) 2_666 .
O4 Np1 O4 C4 -139(58) 2_666 .
O3 Np1 O4 C4 -4.8(5) . .
O3 Np1 O4 C4 175.2(5) 2_666 .
Na1 Np1 O4 C4 -72.1(6) 2_676 .
Na1 Np1 O4 C4 107.9(6) 1_545 .
O11 Na1 O5 C4 119.6(6) . .
O6 Na1 O5 C4 25.0(6) 1_565 .
O10 Na1 O5 C4 -76.8(6) . .
O2 Na1 O5 C4 -156.7(6) 1_556 .
Na2 Na1 O5 C4 -115.5(6) . .
Np1 Na1 O5 C4 40.5(6) 1_565 .
Na1 Na1 O5 C4 -129.9(5) 2_777 .
O11 Na1 O5 Na2 -124.9(2) . .
O6 Na1 O5 Na2 140.54(16) 1_565 .
O10 Na1 O5 Na2 38.72(16) . .
O2 Na1 O5 Na2 -41.18(15) 1_556 .
Np1 Na1 O5 Na2 156.00(10) 1_565 .
Na1 Na1 O5 Na2 -14.4(3) 2_777 .
O2 Na2 O5 C4 -4.0(5) 2_766 .
O2 Na2 O5 C4 176.0(5) 1_556 .
O10 Na2 O5 C4 91.7(5) . .
O10 Na2 O5 C4 -88.3(5) 2_767 .
O5 Na2 O5 C4 -172(22) 2_767 .
Na1 Na2 O5 C4 131.6(5) . .
Na1 Na2 O5 C4 -48.4(5) 2_767 .
O2 Na2 O5 Na1 -135.54(17) 2_766 .
O2 Na2 O5 Na1 44.46(17) 1_556 .
O10 Na2 O5 Na1 -39.85(17) . .
O10 Na2 O5 Na1 140.15(17) 2_767 .
O5 Na2 O5 Na1 56(21) 2_767 .
Na1 Na2 O5 Na1 180.0 2_767 .
O6 Np1 O6 Na1 90(38) 2_666 1_545
O1 Np1 O6 Na1 162.1(4) . 1_545
O1 Np1 O6 Na1 -17.9(4) 2_666 1_545
O4 Np1 O6 Na1 -134.8(4) 2_666 1_545
O4 Np1 O6 Na1 45.2(4) . 1_545
O3 Np1 O6 Na1 103.4(4) . 1_545
O3 Np1 O6 Na1 -76.6(4) 2_666 1_545
Na1 Np1 O6 Na1 180.0 2_676 1_545
O2 Na2 O10 Na1 136.63(17) 2_766 .
O2 Na2 O10 Na1 -43.37(17) 1_556 .
O10 Na2 O10 Na1 -105(23) 2_767 .
O5 Na2 O10 Na1 39.42(16) . .
O5 Na2 O10 Na1 -140.58(16) 2_767 .
Na1 Na2 O10 Na1 180.00 2_767 .
O11 Na1 O10 Na2 112.2(4) . .
O6 Na1 O10 Na2 -136.35(17) 1_565 .
O5 Na1 O10 Na2 -41.83(16) . .
O2 Na1 O10 Na2 40.70(16) 1_556 .
Np1 Na1 O10 Na2 -138.61(12) 1_565 .
Na1 Na1 O10 Na2 106.22(14) 2_777 .
Na2 O2 C1 O1 -20.8(9) 1_554 .
Na1 O2 C1 O1 100.4(8) 1_554 .
Na2 O2 C1 C2 157.3(4) 1_554 .
Na1 O2 C1 C2 -81.5(8) 1_554 .
Np1 O1 C1 O2 -159.6(5) . .
Np1 O1 C1 C2 22.3(8) . .
C3 O3 C2 C1 171.4(5) . .
Np1 O3 C2 C1 -17.4(7) . .
O2 C1 C2 O3 -180.0(5) . .
O1 C1 C2 O3 -1.7(8) . .
C2 O3 C3 C4 177.0(5) . .
Np1 O3 C3 C4 6.1(7) . .
Na1 O5 C4 O4 -160.4(5) . .
Na2 O5 C4 O4 100.9(7) . .
Na1 O5 C4 C3 19.8(9) . .
Na2 O5 C4 C3 -78.9(6) . .
Np1 O4 C4 O5 -169.9(5) . .
Np1 O4 C4 C3 9.9(9) . .
O3 C3 C4 O5 170.4(5) . .
O3 C3 C4 O4 -9.4(8) . .
